data_2235399
loop_
_publ_author_name
'Huang, Guohui'
'Bei, Yiling'

_publ_section_title
;
 Poly[[[\m-3,3'-(dimethylsilanediyl)dibenzoato][\m-1,1'-(1,4-phenylene)di-1<i>H</i>-imidazole]zinc]
 monohydrate]
;
_journal_coeditor_code DS2187
_journal_issue 7
_journal_name_full 'Acta Crystallographica Section E'
_journal_page_first m865
_journal_page_last m866
_journal_paper_doi 10.1107/S1600536812019642
_journal_volume 68
_journal_year 2012
_chemical_formula_iupac '[Zn (C16 H14 O4 Si) (C12 H10 N4)], H2 O'
_chemical_formula_moiety 'C28 H26 N4 O5 Si Zn'
_chemical_formula_sum 'C28 H26 N4 O5 Si Zn'
_chemical_formula_weight 591.99
_chemical_name_systematic
;
Poly[[[\m-4,4'-(dimethylsilanediyl)dibenzoato][\m-1,1'-(1,4-
phenylene)di-1<i>H</i>-imidazole]zinc] monohydrate]
;
_space_group_IT_number 14
_symmetry_cell_setting monoclinic
_symmetry_space_group_name_Hall '-P 2ybc'
_symmetry_space_group_name_H-M 'P 1 21/c 1'
_atom_sites_solution_hydrogens geom
_atom_sites_solution_primary direct
_atom_sites_solution_secondary difmap
_audit_creation_method SHELXL-97
_cell_angle_alpha 90.00
_cell_angle_beta 110.029(2)
_cell_angle_gamma 90.00
_cell_formula_units_Z 4
_cell_length_a 9.4480(11)
_cell_length_b 23.959(3)
_cell_length_c 12.3083(13)
_cell_measurement_reflns_used 2106
_cell_measurement_temperature 298(2)
_cell_measurement_theta_max 23.25
_cell_measurement_theta_min 2.29
_cell_volume 2617.7(5)
_computing_cell_refinement 'SAINT (Bruker, 2005)'
_computing_data_collection 'APEX2 (Bruker, 2005)'
_computing_data_reduction 'SAINT (Bruker, 2005)'
_computing_molecular_graphics 'SHELXTL (Sheldrick, 2008)'
_computing_publication_material 'publCIF (Westrip, 2010)'
_computing_structure_refinement 'SHELXL97 (Sheldrick, 2008)'
_computing_structure_solution 'SHELXS97 (Sheldrick, 2008)'
_diffrn_ambient_temperature 298(2)
_diffrn_measured_fraction_theta_full 0.977
_diffrn_measured_fraction_theta_max 0.977
_diffrn_measurement_device_type 'Bruker APEXII CCD area-detector'
_diffrn_measurement_method 'phi and omega scans'
_diffrn_radiation_monochromator graphite
_diffrn_radiation_source 'fine-focus sealed tube'
_diffrn_radiation_type MoK\a
_diffrn_radiation_wavelength 0.71073
_diffrn_reflns_av_R_equivalents 0.0542
_diffrn_reflns_av_sigmaI/netI 0.0742
_diffrn_reflns_limit_h_max 12
_diffrn_reflns_limit_h_min -11
_diffrn_reflns_limit_k_max 30
_diffrn_reflns_limit_k_min -29
_diffrn_reflns_limit_l_max 9
_diffrn_reflns_limit_l_min -15
_diffrn_reflns_number 15353
_diffrn_reflns_theta_full 27.50
_diffrn_reflns_theta_max 27.50
_diffrn_reflns_theta_min 1.70
_exptl_absorpt_coefficient_mu 1.031
_exptl_absorpt_correction_T_max 0.9502
_exptl_absorpt_correction_T_min 0.8607
_exptl_absorpt_correction_type multi-scan
_exptl_absorpt_process_details '(SADABS; Sheldrick, 1996)'
_exptl_crystal_colour colourless
_exptl_crystal_density_diffrn 1.502
_exptl_crystal_density_method 'not measured'
_exptl_crystal_description rod
_exptl_crystal_F_000 1224
_exptl_crystal_size_max 0.15
_exptl_crystal_size_mid 0.10
_exptl_crystal_size_min 0.05
_refine_diff_density_max 0.692
_refine_diff_density_min -0.738
_refine_ls_extinction_method none
_refine_ls_goodness_of_fit_ref 1.021
_refine_ls_hydrogen_treatment constr
_refine_ls_matrix_type full
_refine_ls_number_parameters 352
_refine_ls_number_reflns 5881
_refine_ls_number_restraints 0
_refine_ls_restrained_S_all 1.021
_refine_ls_R_factor_all 0.0976
_refine_ls_R_factor_gt 0.0526
_refine_ls_shift/su_max 0.000
_refine_ls_shift/su_mean 0.000
_refine_ls_structure_factor_coef Fsqd
_refine_ls_weighting_details 'calc w=1/[\s^2^(Fo^2^)+(0.0685P)^2^+1.2685P] where P=(Fo^2^+2Fc^2^)/3'
_refine_ls_weighting_scheme calc
_refine_ls_wR_factor_gt 0.1286
_refine_ls_wR_factor_ref 0.1525
_reflns_number_gt 3694
_reflns_number_total 5881
_reflns_threshold_expression I>2sigma(I)
_cod_data_source_file ds2187.cif
_cod_data_source_block I
_cod_original_sg_symbol_H-M 'P 21/c'
_cod_database_code 2235399

loop_
_symmetry_equiv_pos_as_xyz
'x, y, z'
'-x, y+1/2, -z+1/2'
'-x, -y, -z'
'x, -y-1/2, z-1/2'

loop_
_atom_site_type_symbol
_atom_site_label
_atom_site_fract_x
_atom_site_fract_y
_atom_site_fract_z
_atom_site_U_iso_or_equiv
_atom_site_adp_type
_atom_site_calc_flag
_atom_site_refinement_flags
_atom_site_occupancy
_atom_site_symmetry_multiplicity
Zn Zn 0.55041(5) -0.072654(19) 0.85116(4) 0.03338(16) Uani d . 1 1
Si Si 0.77758(13) 0.22634(5) 0.67361(9) 0.0332(3) Uani d . 1 1
O O1 0.6985(3) -0.01204(12) 0.8930(2) 0.0470(8) Uani d . 1 1
O O2 0.5877(4) 0.01169(15) 0.7116(3) 0.0737(12) Uani d . 1 1
O O3 0.4631(3) 0.13056(12) 0.2612(2) 0.0443(7) Uani d . 1 1
O O4 0.2206(4) 0.13460(18) 0.2361(3) 0.0769(12) Uani d . 1 1
N N2 0.6888(3) -0.10157(14) 1.2029(2) 0.0316(7) Uani d . 1 1
N N1 0.5830(4) -0.09931(13) 1.0146(3) 0.0324(7) Uani d . 1 1
N N3 0.3262(4) -0.05579(14) 0.7877(3) 0.0355(8) Uani d . 1 1
C C1 0.6826(5) 0.02014(18) 0.8076(4) 0.0406(10) Uani d . 1 1
C C2 0.7819(4) 0.07052(16) 0.8297(3) 0.0309(8) Uani d . 1 1
C C3 0.9083(4) 0.07470(16) 0.9284(3) 0.0322(9) Uani d . 1 1
H H3 0.9347 0.0450 0.9802 0.039 Uiso calc R 1 1
C C4 0.9954(4) 0.12246(17) 0.9508(3) 0.0359(9) Uani d . 1 1
H H4 1.0812 0.1247 1.0166 0.043 Uiso calc R 1 1
C C5 0.9539(4) 0.16695(17) 0.8745(3) 0.0369(9) Uani d . 1 1
H H5 1.0122 0.1992 0.8908 0.044 Uiso calc R 1 1
C C6 0.8268(4) 0.16490(15) 0.7735(3) 0.0285(8) Uani d . 1 1
C C7 0.7439(4) 0.11537(16) 0.7529(3) 0.0306(9) Uani d . 1 1
H H7 0.6606 0.1122 0.6857 0.037 Uiso calc R 1 1
C C8 0.9110(5) 0.2296(2) 0.5922(4) 0.0617(14) Uani d . 1 1
H H8A 0.9026 0.1961 0.5476 0.093 Uiso calc R 1 1
H H8B 1.0121 0.2332 0.6456 0.093 Uiso calc R 1 1
H H8C 0.8871 0.2613 0.5413 0.093 Uiso calc R 1 1
C C9 0.7933(6) 0.29139(19) 0.7606(4) 0.0599(14) Uani d . 1 1
H H9A 0.7244 0.2895 0.8026 0.090 Uiso calc R 1 1
H H9B 0.7692 0.3231 0.7100 0.090 Uiso calc R 1 1
H H9C 0.8943 0.2950 0.8141 0.090 Uiso calc R 1 1
C C10 0.5782(4) 0.21887(15) 0.5732(3) 0.0328(9) Uani d . 1 1
C C11 0.4595(5) 0.24408(19) 0.5982(4) 0.0447(11) Uani d . 1 1
H H11 0.4807 0.2645 0.6662 0.054 Uiso calc R 1 1
C C13 0.2791(5) 0.2091(2) 0.4252(4) 0.0489(11) Uani d . 1 1
H H13 0.1797 0.2062 0.3759 0.059 Uiso calc R 1 1
C C14 0.3906(4) 0.18279(17) 0.3963(3) 0.0352(9) Uani d . 1 1
C C15 0.5394(4) 0.18807(16) 0.4710(3) 0.0323(9) Uani d . 1 1
H H15 0.6153 0.1704 0.4519 0.039 Uiso calc R 1 1
C C16 0.3508(5) 0.14646(18) 0.2886(3) 0.0400(10) Uani d . 1 1
C C18 0.5100(5) -0.13739(19) 1.0587(3) 0.0452(11) Uani d . 1 1
H H18 0.4282 -0.1588 1.0149 0.054 Uiso calc R 1 1
C C19 0.5730(5) -0.13969(19) 1.1743(4) 0.0466(11) Uani d . 1 1
H H19 0.5444 -0.1623 1.2246 0.056 Uiso calc R 1 1
C C17 0.6897(4) -0.07880(16) 1.1052(3) 0.0333(9) Uani d . 1 1
H H17 0.7576 -0.0515 1.1011 0.040 Uiso calc R 1 1
C C20 0.7923(4) -0.08999(16) 1.3165(3) 0.0320(9) Uani d . 1 1
C C25 0.9402(4) -0.08007(18) 1.3314(3) 0.0393(10) Uani d . 1 1
H H25 0.9718 -0.0797 1.2676 0.047 Uiso calc R 1 1
C C21 0.7454(5) -0.0894(2) 1.4111(4) 0.0515(13) Uani d . 1 1
H H21 0.6444 -0.0950 1.4012 0.062 Uiso calc R 1 1
C C22 0.8485(5) -0.0804(2) 1.5203(3) 0.0482(12) Uani d . 1 1
H H22 0.8169 -0.0801 1.5840 0.058 Uiso calc R 1 1
C C23 0.9971(4) -0.07189(16) 1.5350(3) 0.0308(8) Uani d . 1 1
C C24 1.0435(5) -0.07055(19) 1.4409(3) 0.0431(11) Uani d . 1 1
H H24 1.1437 -0.0633 1.4506 0.052 Uiso calc R 1 1
C C27 0.0798(5) -0.06543(18) 0.7533(3) 0.0413(10) Uani d . 1 1
H H27 -0.0125 -0.0691 0.7640 0.050 Uiso calc R 1 1
C C26 0.2541(4) -0.05871(17) 0.6749(3) 0.0375(10) Uani d . 1 1
H H26 0.3011 -0.0569 0.6198 0.045 Uiso calc R 1 1
C C28 0.2151(5) -0.05982(18) 0.8359(3) 0.0401(10) Uani d . 1 1
H H28 0.2315 -0.0588 0.9148 0.048 Uiso calc R 1 1
N N4 0.1048(3) -0.06458(13) 0.6492(2) 0.0309(7) Uani d . 1 1
O O1W 0.4293(9) -0.0453(4) 0.5016(6) 0.227(4) Uani d . 1 1
H H1WA 0.4808 -0.0308 0.5580 0.272 Uiso d R 1 1
H H1WB 0.4248 -0.0348 0.4393 0.272 Uiso d R 1 1
C C12 0.3113(5) 0.2396(2) 0.5253(4) 0.0567(13) Uani d . 1 1
H H12 0.2346 0.2571 0.5438 0.068 Uiso calc R 1 1

loop_
_atom_site_aniso_label
_atom_site_aniso_U_11
_atom_site_aniso_U_22
_atom_site_aniso_U_33
_atom_site_aniso_U_12
_atom_site_aniso_U_13
_atom_site_aniso_U_23
Zn 0.0337(3) 0.0394(3) 0.0205(2) -0.0083(2) 0.00091(18) -0.00123(19)
Si 0.0376(6) 0.0302(6) 0.0275(6) -0.0039(5) 0.0057(5) 0.0010(4)
O1 0.0557(19) 0.0427(18) 0.0385(17) -0.0169(15) 0.0109(14) 0.0076(14)
O2 0.080(3) 0.069(2) 0.0442(19) -0.038(2) -0.0149(18) 0.0108(17)
O3 0.0414(17) 0.0526(19) 0.0376(16) -0.0095(14) 0.0118(14) -0.0159(14)
O4 0.0359(19) 0.131(4) 0.053(2) -0.016(2) 0.0016(16) -0.033(2)
N2 0.0305(18) 0.0401(19) 0.0190(16) -0.0025(14) 0.0016(13) -0.0018(13)
N1 0.0345(18) 0.0347(18) 0.0237(16) -0.0047(15) 0.0045(14) 0.0007(14)
N3 0.0342(19) 0.045(2) 0.0221(17) -0.0042(15) 0.0037(14) 0.0011(14)
C1 0.042(3) 0.040(2) 0.034(2) -0.0089(19) 0.0054(19) 0.0005(19)
C2 0.031(2) 0.033(2) 0.0274(19) -0.0024(17) 0.0079(16) 0.0009(16)
C3 0.036(2) 0.035(2) 0.0247(19) 0.0021(18) 0.0091(16) 0.0038(16)
C4 0.027(2) 0.048(3) 0.025(2) 0.0016(18) -0.0008(16) 0.0034(18)
C5 0.036(2) 0.035(2) 0.036(2) -0.0087(18) 0.0074(18) -0.0048(18)
C6 0.030(2) 0.029(2) 0.0262(19) 0.0001(16) 0.0088(16) -0.0032(15)
C7 0.028(2) 0.037(2) 0.0257(19) -0.0011(17) 0.0069(16) 0.0021(16)
C8 0.058(3) 0.081(4) 0.047(3) -0.010(3) 0.019(2) 0.014(3)
C9 0.068(3) 0.041(3) 0.051(3) -0.003(2) -0.004(2) -0.007(2)
C10 0.041(2) 0.027(2) 0.026(2) 0.0022(17) 0.0070(17) 0.0051(16)
C11 0.050(3) 0.046(3) 0.040(2) 0.006(2) 0.017(2) -0.005(2)
C13 0.035(2) 0.063(3) 0.045(3) 0.004(2) 0.008(2) -0.002(2)
C14 0.034(2) 0.040(2) 0.030(2) -0.0005(18) 0.0079(17) 0.0005(17)
C15 0.032(2) 0.035(2) 0.029(2) 0.0008(17) 0.0090(17) 0.0001(16)
C16 0.039(3) 0.051(3) 0.026(2) -0.006(2) 0.0060(19) 0.0020(18)
C18 0.045(3) 0.053(3) 0.030(2) -0.022(2) 0.0032(19) -0.0019(19)
C19 0.047(3) 0.056(3) 0.032(2) -0.017(2) 0.008(2) 0.003(2)
C17 0.032(2) 0.041(2) 0.0226(19) -0.0068(17) 0.0039(16) 0.0017(17)
C20 0.032(2) 0.037(2) 0.0217(19) 0.0009(17) 0.0030(16) 0.0003(16)
C25 0.034(2) 0.059(3) 0.025(2) 0.005(2) 0.0097(17) -0.0044(18)
C21 0.032(2) 0.091(4) 0.029(2) -0.012(2) 0.0069(19) 0.002(2)
C22 0.039(3) 0.083(4) 0.021(2) -0.011(2) 0.0096(18) 0.001(2)
C23 0.031(2) 0.034(2) 0.0217(18) 0.0015(17) 0.0008(15) 0.0006(16)
C24 0.030(2) 0.068(3) 0.028(2) 0.000(2) 0.0059(17) -0.007(2)
C27 0.035(2) 0.063(3) 0.024(2) 0.003(2) 0.0081(17) -0.0039(19)
C26 0.036(2) 0.050(3) 0.025(2) -0.0019(19) 0.0077(17) 0.0018(17)
C28 0.043(3) 0.052(3) 0.020(2) 0.002(2) 0.0039(18) -0.0032(17)
N4 0.0306(18) 0.0365(19) 0.0209(15) 0.0005(14) 0.0029(13) -0.0005(13)
O1W 0.238(9) 0.309(11) 0.153(6) -0.097(8) 0.092(6) -0.052(7)
C12 0.042(3) 0.075(4) 0.054(3) 0.017(3) 0.017(2) -0.010(3)

loop_
_atom_type_symbol
_atom_type_description
_atom_type_scat_dispersion_real
_atom_type_scat_dispersion_imag
_atom_type_scat_source
C C 0.0033 0.0016 'International Tables Vol C Tables 4.2.6.8 and 6.1.1.4'
N N 0.0061 0.0033 'International Tables Vol C Tables 4.2.6.8 and 6.1.1.4'
O O 0.0106 0.0060 'International Tables Vol C Tables 4.2.6.8 and 6.1.1.4'
Si Si 0.0817 0.0704 'International Tables Vol C Tables 4.2.6.8 and 6.1.1.4'
Zn Zn 0.2839 1.4301 'International Tables Vol C Tables 4.2.6.8 and 6.1.1.4'
H H 0.0000 0.0000 'International Tables Vol C Tables 4.2.6.8 and 6.1.1.4'

loop_
_geom_angle_atom_site_label_1
_geom_angle_atom_site_label_2
_geom_angle_atom_site_label_3
_geom_angle_site_symmetry_1
_geom_angle_site_symmetry_3
_geom_angle
O3 Zn O1 3_656 . 125.92(13)
O3 Zn N1 3_656 . 115.69(13)
O1 Zn N1 . . 96.91(12)
O3 Zn N3 3_656 . 93.61(13)
O1 Zn N3 . . 120.70(13)
N1 Zn N3 . . 103.17(13)
C8 Si C9 . . 109.8(3)
C8 Si C6 . . 109.0(2)
C9 Si C6 . . 109.04(19)
C8 Si C10 . . 111.2(2)
C9 Si C10 . . 108.8(2)
C6 Si C10 . . 108.99(17)
C1 O1 Zn . . 111.1(3)
C16 O3 Zn . 3_656 123.1(3)
C17 N2 C19 . . 107.0(3)
C17 N2 C20 . . 126.3(3)
C19 N2 C20 . . 126.6(3)
C17 N1 C18 . . 104.9(3)
C17 N1 Zn . . 122.3(3)
C18 N1 Zn . . 132.8(3)
C26 N3 C28 . . 104.7(3)
C26 N3 Zn . . 119.2(3)
C28 N3 Zn . . 132.0(3)
O2 C1 O1 . . 122.4(4)
O2 C1 C2 . . 120.8(4)
O1 C1 C2 . . 116.7(3)
C3 C2 C7 . . 118.9(3)
C3 C2 C1 . . 121.1(3)
C7 C2 C1 . . 120.0(3)
C4 C3 C2 . . 120.7(4)
C4 C3 H3 . . 119.6
C2 C3 H3 . . 119.6
C3 C4 C5 . . 119.4(4)
C3 C4 H4 . . 120.3
C5 C4 H4 . . 120.3
C4 C5 C6 . . 122.1(4)
C4 C5 H5 . . 118.9
C6 C5 H5 . . 118.9
C7 C6 C5 . . 116.6(3)
C7 C6 Si . . 123.5(3)
C5 C6 Si . . 120.0(3)
C2 C7 C6 . . 122.3(3)
C2 C7 H7 . . 118.9
C6 C7 H7 . . 118.9
Si C8 H8A . . 109.5
Si C8 H8B . . 109.5
H8A C8 H8B . . 109.5
Si C8 H8C . . 109.5
H8A C8 H8C . . 109.5
H8B C8 H8C . . 109.5
Si C9 H9A . . 109.5
Si C9 H9B . . 109.5
H9A C9 H9B . . 109.5
Si C9 H9C . . 109.5
H9A C9 H9C . . 109.5
H9B C9 H9C . . 109.5
C15 C10 C11 . . 116.4(4)
C15 C10 Si . . 122.7(3)
C11 C10 Si . . 121.0(3)
C12 C11 C10 . . 122.2(4)
C12 C11 H11 . . 118.9
C10 C11 H11 . . 118.9
C12 C13 C14 . . 121.5(4)
C12 C13 H13 . . 119.3
C14 C13 H13 . . 119.3
C13 C14 C15 . . 118.4(4)
C13 C14 C16 . . 120.4(4)
C15 C14 C16 . . 121.2(4)
C10 C15 C14 . . 122.4(4)
C10 C15 H15 . . 118.8
C14 C15 H15 . . 118.8
O4 C16 O3 . . 125.0(4)
O4 C16 C14 . . 120.1(4)
O3 C16 C14 . . 114.9(4)
C19 C18 N1 . . 110.4(4)
C19 C18 H18 . . 124.8
N1 C18 H18 . . 124.8
C18 C19 N2 . . 105.6(4)
C18 C19 H19 . . 127.2
N2 C19 H19 . . 127.2
N1 C17 N2 . . 112.0(3)
N1 C17 H17 . . 124.0
N2 C17 H17 . . 124.0
C25 C20 C21 . . 119.6(4)
C25 C20 N2 . . 119.3(3)
C21 C20 N2 . . 121.1(4)
C20 C25 C24 . . 120.4(4)
C20 C25 H25 . . 119.8
C24 C25 H25 . . 119.8
C22 C21 C20 . . 120.0(4)
C22 C21 H21 . . 120.0
C20 C21 H21 . . 120.0
C23 C22 C21 . . 120.1(4)
C23 C22 H22 . . 119.9
C21 C22 H22 . . 119.9
C24 C23 C22 . . 120.1(3)
C24 C23 N4 . 1_656 120.0(3)
C22 C23 N4 . 1_656 119.9(3)
C23 C24 C25 . . 119.7(4)
C23 C24 H24 . . 120.1
C25 C24 H24 . . 120.1
C28 C27 N4 . . 106.3(4)
C28 C27 H27 . . 126.8
N4 C27 H27 . . 126.8
N3 C26 N4 . . 112.0(4)
N3 C26 H26 . . 124.0
N4 C26 H26 . . 124.0
C27 C28 N3 . . 110.5(4)
C27 C28 H28 . . 124.7
N3 C28 H28 . . 124.7
C26 N4 C27 . . 106.4(3)
C26 N4 C23 . 1_454 125.3(3)
C27 N4 C23 . 1_454 128.1(3)
H1WA O1W H1WB . . 122.0
C13 C12 C11 . . 119.2(4)
C13 C12 H12 . . 120.4
C11 C12 H12 . . 120.4

loop_
_geom_bond_atom_site_label_1
_geom_bond_atom_site_label_2
_geom_bond_site_symmetry_2
_geom_bond_distance
Zn O3 3_656 1.932(3)
Zn O1 . 1.959(3)
Zn N1 . 2.031(3)
Zn N3 . 2.032(3)
Si C8 . 1.862(5)
Si C9 . 1.868(5)
Si C6 . 1.872(4)
Si C10 . 1.875(4)
O1 C1 . 1.271(5)
O2 C1 . 1.231(5)
O3 C16 . 1.276(5)
O3 Zn 3_656 1.932(3)
O4 C16 . 1.212(5)
N2 C17 . 1.324(5)
N2 C19 . 1.375(5)
N2 C20 . 1.432(4)
N1 C17 . 1.316(5)
N1 C18 . 1.363(5)
N3 C26 . 1.322(5)
N3 C28 . 1.375(5)
C1 C2 . 1.495(5)
C2 C3 . 1.385(5)
C2 C7 . 1.394(5)
C3 C4 . 1.381(5)
C3 H3 . 0.9300
C4 C5 . 1.386(5)
C4 H4 . 0.9300
C5 C6 . 1.403(5)
C5 H5 . 0.9300
C6 C7 . 1.396(5)
C7 H7 . 0.9300
C8 H8A . 0.9600
C8 H8B . 0.9600
C8 H8C . 0.9600
C9 H9A . 0.9600
C9 H9B . 0.9600
C9 H9C . 0.9600
C10 C15 . 1.395(5)
C10 C11 . 1.398(6)
C11 C12 . 1.384(6)
C11 H11 . 0.9300
C13 C12 . 1.374(6)
C13 C14 . 1.375(6)
C13 H13 . 0.9300
C14 C15 . 1.397(5)
C14 C16 . 1.522(6)
C15 H15 . 0.9300
C18 C19 . 1.342(5)
C18 H18 . 0.9300
C19 H19 . 0.9300
C17 H17 . 0.9300
C20 C25 . 1.367(5)
C20 C21 . 1.380(5)
C25 C24 . 1.386(5)
C25 H25 . 0.9300
C21 C22 . 1.380(6)
C21 H21 . 0.9300
C22 C23 . 1.368(6)
C22 H22 . 0.9300
C23 C24 . 1.372(5)
C23 N4 1_656 1.436(4)
C24 H24 . 0.9300
C27 C28 . 1.339(5)
C27 N4 . 1.380(5)
C27 H27 . 0.9300
C26 N4 . 1.343(5)
C26 H26 . 0.9300
C28 H28 . 0.9300
N4 C23 1_454 1.436(4)
O1W H1WA . 0.7791
O1W H1WB . 0.7946
C12 H12 . 0.9300

loop_
_geom_hbond_atom_site_label_D
_geom_hbond_atom_site_label_H
_geom_hbond_atom_site_label_A
_geom_hbond_site_symmetry_A
_geom_hbond_distance_DH
_geom_hbond_distance_HA
_geom_hbond_distance_DA
_geom_hbond_angle_DHA
O1W H1WB O2 3_656 0.79 1.90 2.696(8) 178.3
O1W H1WA O2 . 0.78 2.08 2.852(8) 171.2

loop_
_geom_torsion_atom_site_label_1
_geom_torsion_atom_site_label_2
_geom_torsion_atom_site_label_3
_geom_torsion_atom_site_label_4
_geom_torsion_site_symmetry_1
_geom_torsion_site_symmetry_4
_geom_torsion
O3 Zn O1 C1 3_656 . 64.2(3)
N1 Zn O1 C1 . . -166.9(3)
N3 Zn O1 C1 . . -57.1(3)
O3 Zn N1 C17 3_656 . 129.7(3)
O1 Zn N1 C17 . . -5.8(3)
N3 Zn N1 C17 . . -129.6(3)
O3 Zn N1 C18 3_656 . -51.9(4)
O1 Zn N1 C18 . . 172.6(4)
N3 Zn N1 C18 . . 48.7(4)
O3 Zn N3 C26 3_656 . -36.1(3)
O1 Zn N3 C26 . . 100.1(3)
N1 Zn N3 C26 . . -153.5(3)
O3 Zn N3 C28 3_656 . 117.6(4)
O1 Zn N3 C28 . . -106.3(4)
N1 Zn N3 C28 . . 0.2(4)
Zn O1 C1 O2 . . -2.0(6)
Zn O1 C1 C2 . . 176.0(3)
O2 C1 C2 C3 . . -166.5(4)
O1 C1 C2 C3 . . 15.5(6)
O2 C1 C2 C7 . . 16.5(6)
O1 C1 C2 C7 . . -161.5(4)
C7 C2 C3 C4 . . 0.1(6)
C1 C2 C3 C4 . . -177.0(4)
C2 C3 C4 C5 . . 1.2(6)
C3 C4 C5 C6 . . -1.0(6)
C4 C5 C6 C7 . . -0.5(6)
C4 C5 C6 Si . . -179.7(3)
C8 Si C6 C7 . . -104.7(3)
C9 Si C6 C7 . . 135.5(3)
C10 Si C6 C7 . . 16.9(4)
C8 Si C6 C5 . . 74.5(4)
C9 Si C6 C5 . . -45.3(4)
C10 Si C6 C5 . . -164.0(3)
C3 C2 C7 C6 . . -1.6(6)
C1 C2 C7 C6 . . 175.5(4)
C5 C6 C7 C2 . . 1.8(5)
Si C6 C7 C2 . . -179.0(3)
C8 Si C10 C15 . . 35.2(4)
C9 Si C10 C15 . . 156.2(3)
C6 Si C10 C15 . . -85.0(3)
C8 Si C10 C11 . . -145.2(4)
C9 Si C10 C11 . . -24.2(4)
C6 Si C10 C11 . . 94.6(4)
C15 C10 C11 C12 . . -0.9(6)
Si C10 C11 C12 . . 179.5(4)
C12 C13 C14 C15 . . -0.5(7)
C12 C13 C14 C16 . . 176.4(4)
C11 C10 C15 C14 . . 0.6(6)
Si C10 C15 C14 . . -179.8(3)
C13 C14 C15 C10 . . 0.1(6)
C16 C14 C15 C10 . . -176.8(4)
Zn O3 C16 O4 3_656 . -12.7(6)
Zn O3 C16 C14 3_656 . 167.1(3)
C13 C14 C16 O4 . . -9.6(7)
C15 C14 C16 O4 . . 167.2(4)
C13 C14 C16 O3 . . 170.6(4)
C15 C14 C16 O3 . . -12.6(6)
C17 N1 C18 C19 . . -0.3(5)
Zn N1 C18 C19 . . -178.9(3)
N1 C18 C19 N2 . . 0.2(5)
C17 N2 C19 C18 . . -0.1(5)
C20 N2 C19 C18 . . -178.1(4)
C18 N1 C17 N2 . . 0.2(5)
Zn N1 C17 N2 . . 179.0(3)
C19 N2 C17 N1 . . -0.1(5)
C20 N2 C17 N1 . . 177.9(4)
C17 N2 C20 C25 . . -36.5(6)
C19 N2 C20 C25 . . 141.1(4)
C17 N2 C20 C21 . . 144.3(4)
C19 N2 C20 C21 . . -38.0(6)
C21 C20 C25 C24 . . 1.3(7)
N2 C20 C25 C24 . . -177.9(4)
C25 C20 C21 C22 . . -1.9(7)
N2 C20 C21 C22 . . 177.3(4)
C20 C21 C22 C23 . . 0.2(7)
C21 C22 C23 C24 . . 2.0(7)
C21 C22 C23 N4 . 1_656 -177.7(4)
C22 C23 C24 C25 . . -2.6(6)
N4 C23 C24 C25 1_656 . 177.2(4)
C20 C25 C24 C23 . . 0.9(7)
C28 N3 C26 N4 . . -0.3(5)
Zn N3 C26 N4 . . 159.8(3)
N4 C27 C28 N3 . . -0.4(5)
C26 N3 C28 C27 . . 0.4(5)
Zn N3 C28 C27 . . -156.0(3)
N3 C26 N4 C27 . . 0.1(5)
N3 C26 N4 C23 . 1_454 -176.5(3)
C28 C27 N4 C26 . . 0.2(5)
C28 C27 N4 C23 . 1_454 176.7(4)
C14 C13 C12 C11 . . 0.3(8)
C10 C11 C12 C13 . . 0.5(7)
